data_7001410
loop_
_publ_author_name
'K\"ohn, Randolf D.'
'Tom\'as Laudo, Lorena'
'Pan, Zhida'
'Speiser, Fredy'
'Kociok-K\"ohn, Gabriele'

_publ_section_title
;
 Triangular tricopper(i) clusters supported by donor-substituted
 triazacyclohexanes
;
_journal_issue 23
_journal_name_full 'Dalton Transactions'
_journal_page_first 4556
_journal_page_last 4568
_journal_paper_doi 10.1039/b819268e
_journal_year 2009
_chemical_formula_moiety 'C33 H45 Br3 Cu3 N3 S3'
_chemical_formula_sum 'C33 H45 Br3 Cu3 N3 S3'
_chemical_formula_weight 1010.25
_chemical_name_systematic
;
?
;
_space_group_IT_number 14
_symmetry_cell_setting monoclinic
_symmetry_space_group_name_Hall '-P 2yab'
_symmetry_space_group_name_H-M 'P 1 21/a 1'
_atom_sites_solution_hydrogens geom
_atom_sites_solution_primary direct
_atom_sites_solution_secondary difmap
_audit_creation_method SHELXL-97
_cell_angle_alpha 90.00
_cell_angle_beta 103.246(2)
_cell_angle_gamma 90.00
_cell_formula_units_Z 4
_cell_length_a 19.5700(8)
_cell_length_b 8.1390(3)
_cell_length_c 23.9110(12)
_cell_measurement_reflns_used 73328
_cell_measurement_temperature 150(2)
_cell_measurement_theta_max 25.028
_cell_measurement_theta_min 2.910
_cell_volume 3707.2(3)
_computing_cell_refinement 'HKL Scalepack (Otwinski & Minor, 1997)'
_computing_data_collection 'Collect (Nonius BV, 1997-2000)'
_computing_data_reduction
;
DENZO-SCALEPACK Z. Otwinowski and W. Minor, "
Processing of X-ray Diffraction Data Collected in Oscillation Mode ",
Methods in Enzymology, Volume 276: Macromolecular Crystallography,
part A, p.307-326, 1997,C.W. Carter, Jr. & R. M. Sweet, Eds., Academic Press.
;
_computing_molecular_graphics 'ORTEP3 for Windows - Farrugia, L. J. J. Appl. Crystallogr. 1997, 30, 565'
_computing_publication_material
;
'WinGX publication routines, Farrugia,
L. J., J. Appl. Crystallogr., 1999, 32, 837-838
;
_computing_structure_refinement
;
SHELXL97 -Program for Crystal Structure Analysis (Release 97-2).
Sheldrick, G.M., Instit\"ut f\"ur Anorganische Chemie der Universit\"at,
Tammanstrasse 4, D-3400 G\"ottingen, Germany, 1998
;
_computing_structure_solution
;
SIR97- Altomare A., Burla M.C., Camalli M., Cascarano G.L., Giacovazzo C. ,
Guagliardi A., Moliterni A.G.G., Polidori G.,Spagna R.
(1999) J. Appl. Cryst. 32, 115-119
;
_diffrn_ambient_temperature 150(2)
_diffrn_measured_fraction_theta_full 0.983
_diffrn_measured_fraction_theta_max 0.983
_diffrn_measurement_device_type 'Nonius Kappa CCD'
_diffrn_measurement_method '287 1.3 degree images with \f and \w scans'
_diffrn_radiation_monochromator graphite
_diffrn_radiation_source 'fine-focus sealed tube'
_diffrn_radiation_type MoK\a
_diffrn_radiation_wavelength 0.71073
_diffrn_reflns_av_R_equivalents 0.2015
_diffrn_reflns_av_sigmaI/netI 0.1356
_diffrn_reflns_limit_h_max 22
_diffrn_reflns_limit_h_min -22
_diffrn_reflns_limit_k_max 9
_diffrn_reflns_limit_k_min -9
_diffrn_reflns_limit_l_max 27
_diffrn_reflns_limit_l_min -27
_diffrn_reflns_number 27748
_diffrn_reflns_theta_full 24.08
_diffrn_reflns_theta_max 24.08
_diffrn_reflns_theta_min 3.89
_diffrn_standards_decay_% 0
_diffrn_standards_number 0
_exptl_absorpt_coefficient_mu 5.136
_exptl_absorpt_correction_T_max 0.8612
_exptl_absorpt_correction_T_min 0.2331
_exptl_absorpt_correction_type multi-scan
_exptl_absorpt_process_details
;
multi-scan from symmetry-related measurements
Sortav (Blessing 1995)
;
_exptl_crystal_colour colourless
_exptl_crystal_density_diffrn 1.810
_exptl_crystal_density_method 'not measured'
_exptl_crystal_description plate
_exptl_crystal_F_000 2016
_exptl_crystal_size_max 0.40
_exptl_crystal_size_mid 0.18
_exptl_crystal_size_min 0.03
_refine_diff_density_max 2.929
_refine_diff_density_min -1.402
_refine_diff_density_rms 0.355
_refine_ls_extinction_method none
_refine_ls_goodness_of_fit_ref 1.104
_refine_ls_hydrogen_treatment constr
_refine_ls_matrix_type full
_refine_ls_number_parameters 338
_refine_ls_number_reflns 5791
_refine_ls_number_restraints 3
_refine_ls_restrained_S_all 1.103
_refine_ls_R_factor_all 0.2383
_refine_ls_R_factor_gt 0.1991
_refine_ls_shift/su_max 0.001
_refine_ls_shift/su_mean 0.000
_refine_ls_structure_factor_coef Fsqd
_refine_ls_weighting_details 'calc w=1/[\s^2^(Fo^2^)+(0.0009P)^2^+822.3577P] where P=(Fo^2^+2Fc^2^)/3'
_refine_ls_weighting_scheme calc
_refine_ls_wR_factor_gt 0.4477
_refine_ls_wR_factor_ref 0.4677
_reflns_number_gt 4015
_reflns_number_total 5791
_reflns_threshold_expression >2sigma(I)
_cod_data_source_file b819268e.txt
_cod_data_source_block k07rdk3
_cod_database_code 7001410

loop_
_symmetry_equiv_pos_as_xyz
'x, y, z'
'-x+1/2, y+1/2, -z'
'-x, -y, -z'
'x-1/2, -y-1/2, z'

loop_
_atom_site_label
_atom_site_type_symbol
_atom_site_fract_x
_atom_site_fract_y
_atom_site_fract_z
_atom_site_U_iso_or_equiv
_atom_site_adp_type
_atom_site_occupancy
_atom_site_symmetry_multiplicity
_atom_site_calc_flag
_atom_site_refinement_flags
_atom_site_disorder_assembly
_atom_site_disorder_group
Cu1 Cu 0.2145(2) 0.3341(5) 0.1385(2) 0.0367(11) Uani 1 1 d . . .
Cu2 Cu 0.3259(2) 0.4716(5) 0.2300(2) 0.0388(11) Uani 1 1 d . . .
Cu3 Cu 0.2279(2) 0.2580(6) 0.2599(2) 0.0412(12) Uani 1 1 d . . .
Br1 Br 0.2796(2) 0.5862(4) 0.13408(16) 0.0377(9) Uani 1 1 d . . .
Br2 Br 0.2962(2) 0.4599(5) 0.32182(18) 0.0462(11) Uani 1 1 d . . .
Br3 Br 0.1225(2) 0.2839(6) 0.18559(19) 0.0548(12) Uani 1 1 d . . .
S1 S 0.1784(5) 0.3063(11) 0.0348(4) 0.039(2) Uani 1 1 d . . .
S2 S 0.4358(5) 0.6201(13) 0.2451(4) 0.043(2) Uani 1 1 d . . .
S3 S 0.1783(6) 0.0666(13) 0.3175(4) 0.047(2) Uani 1 1 d . . .
C1 C 0.280(2) -0.004(4) 0.1810(11) 0.042(10) Uani 1 1 d D . .
H1A H 0.2323 -0.0535 0.1699 0.051 Uiso 1 1 calc R . .
H1B H 0.3149 -0.0883 0.1777 0.051 Uiso 1 1 calc R . .
N1 N 0.2852(12) 0.146(3) 0.1414(9) 0.014(5) Uiso 1 1 d . . .
C11 C 0.2731(18) 0.063(4) 0.0809(14) 0.030(7) Uiso 1 1 d . . .
H11A H 0.3165 0.0066 0.0768 0.037 Uiso 1 1 calc R . .
H11B H 0.2351 -0.0197 0.0766 0.037 Uiso 1 1 calc R . .
C12 C 0.2538(19) 0.189(4) 0.0368(13) 0.030(8) Uani 1 1 d . . .
H12A H 0.2481 0.1341 -0.0010 0.037 Uiso 1 1 calc R . .
H12B H 0.2940 0.2652 0.0408 0.037 Uiso 1 1 calc R . .
C13 C 0.116(2) 0.164(7) 0.012(3) 0.09(2) Uani 1 1 d . . .
H13A H 0.1367 0.0756 -0.0072 0.103 Uiso 1 1 calc R . .
H13B H 0.1038 0.1148 0.0464 0.103 Uiso 1 1 calc R . .
C14 C 0.0456(11) 0.221(3) -0.0301(10) 0.036(9) Uani 1 1 d G . .
C15 C 0.0460(11) 0.241(4) -0.0877(10) 0.054(12) Uani 1 1 d G . .
H15 H 0.0877 0.2193 -0.1006 0.065 Uiso 1 1 calc R . .
C16 C -0.0144(14) 0.292(4) -0.1266(8) 0.052(11) Uani 1 1 d G . .
H16 H -0.0141 0.3055 -0.1660 0.062 Uiso 1 1 calc R . .
C17 C -0.0753(11) 0.323(4) -0.1078(11) 0.13(3) Uani 1 1 d G . .
H17 H -0.1166 0.3580 -0.1344 0.161 Uiso 1 1 calc R . .
C18 C -0.0758(11) 0.303(4) -0.0502(12) 0.070(15) Uani 1 1 d G . .
H18 H -0.1174 0.3244 -0.0374 0.084 Uiso 1 1 calc R . .
C19 C -0.0153(14) 0.252(3) -0.0113(9) 0.056(12) Uani 1 1 d G . .
C20 C -0.018(3) 0.235(6) 0.050(2) 0.063(12) Uiso 1 1 d . . .
H20A H -0.0635 0.2720 0.0556 0.095 Uiso 1 1 calc R . .
H20B H 0.0194 0.3018 0.0742 0.095 Uiso 1 1 calc R . .
H20C H -0.0108 0.1193 0.0619 0.095 Uiso 1 1 calc R . .
C2 C 0.359(4) 0.192(6) 0.158(2) 0.09(2) Uani 1 1 d . . .
H2A H 0.3885 0.0970 0.1516 0.113 Uiso 1 1 calc R . .
H2B H 0.3682 0.2827 0.1327 0.113 Uiso 1 1 calc R . .
N2 N 0.3805(16) 0.244(3) 0.2176(15) 0.042(8) Uani 1 1 d . . .
C21 C 0.458(2) 0.287(3) 0.2327(18) 0.040(9) Uani 1 1 d D . .
H21A H 0.4839 0.2086 0.2138 0.048 Uiso 1 1 calc R . .
H21B H 0.4760 0.2780 0.2748 0.048 Uiso 1 1 calc R . .
C22 C 0.4679(19) 0.465(4) 0.2125(17) 0.046(11) Uani 1 1 d D . .
H22A H 0.4463 0.4719 0.1709 0.055 Uiso 1 1 calc R . .
H22B H 0.5189 0.4840 0.2173 0.055 Uiso 1 1 calc R . .
C23 C 0.4845(17) 0.606(5) 0.3170(14) 0.034(8) Uani 1 1 d . . .
H23A H 0.4651 0.5156 0.3362 0.041 Uiso 1 1 calc R . .
H23B H 0.5336 0.5777 0.3169 0.041 Uiso 1 1 calc R . .
C24 C 0.4846(16) 0.763(3) 0.3522(11) 0.065(14) Uani 1 1 d G . .
C25 C 0.4407(15) 0.774(4) 0.3903(13) 0.078(19) Uani 1 1 d G . .
H25 H 0.4125 0.6827 0.3954 0.094 Uiso 1 1 calc R . .
C26 C 0.4382(13) 0.918(5) 0.4209(12) 0.09(2) Uani 1 1 d G . .
H26 H 0.4083 0.9254 0.4470 0.109 Uiso 1 1 calc R . .
C27 C 0.4795(14) 1.052(3) 0.4134(13) 0.053(12) Uani 1 1 d G . .
H27 H 0.4777 1.1502 0.4343 0.063 Uiso 1 1 calc R . .
C28 C 0.5233(13) 1.041(3) 0.3753(14) 0.060(13) Uani 1 1 d G . .
H28 H 0.5515 1.1323 0.3702 0.072 Uiso 1 1 calc R . .
C29 C 0.5258(14) 0.897(4) 0.3447(11) 0.083(19) Uani 1 1 d G . .
C30 C 0.576(3) 0.891(6) 0.3055(18) 0.071(15) Uani 1 1 d . . .
H30A H 0.6024 0.7880 0.3119 0.107 Uiso 1 1 calc R . .
H30B H 0.6079 0.9841 0.3136 0.107 Uiso 1 1 calc R . .
H30C H 0.5490 0.8957 0.2655 0.107 Uiso 1 1 calc R . .
C3 C 0.3684(16) 0.081(7) 0.247(2) 0.08(2) Uani 1 1 d D . .
H3A H 0.3893 -0.0115 0.2304 0.101 Uiso 1 1 calc R . .
H3B H 0.3907 0.0870 0.2889 0.101 Uiso 1 1 calc R . .
N3 N 0.2926(14) 0.058(4) 0.2390(11) 0.043(8) Uiso 1 1 d D . .
C31 C 0.2893(19) -0.080(5) 0.2772(16) 0.040(9) Uiso 1 1 d . . .
H31A H 0.3200 -0.0583 0.3155 0.049 Uiso 1 1 calc R . .
H31B H 0.3065 -0.1810 0.2616 0.049 Uiso 1 1 calc R . .
C32 C 0.212(3) -0.108(4) 0.2831(16) 0.053(12) Uani 1 1 d . . .
H32A H 0.2097 -0.2082 0.3061 0.064 Uiso 1 1 calc R . .
H32B H 0.1809 -0.1255 0.2445 0.064 Uiso 1 1 calc R . .
C33 C 0.229(2) 0.047(5) 0.3923(17) 0.050(11) Uani 1 1 d . . .
H33A H 0.2799 0.0418 0.3923 0.060 Uiso 1 1 calc R . .
H33B H 0.2218 0.1467 0.4139 0.060 Uiso 1 1 calc R . .
C34 C 0.2109(16) -0.099(2) 0.4225(11) 0.042(9) Uani 1 1 d G . .
C35 C 0.2480(14) -0.244(3) 0.4214(12) 0.064(14) Uani 1 1 d G . .
H35 H 0.2867 -0.2464 0.4036 0.077 Uiso 1 1 calc R . .
C36 C 0.2284(13) -0.385(3) 0.4463(12) 0.046(10) Uiso 1 1 d G . .
H36 H 0.2537 -0.4845 0.4456 0.055 Uiso 1 1 calc R . .
C37 C 0.1718(14) -0.381(3) 0.4723(12) 0.069(15) Uani 1 1 d G . .
H37 H 0.1584 -0.4781 0.4893 0.083 Uiso 1 1 calc R . .
C38 C 0.1347(12) -0.236(4) 0.4734(12) 0.058(13) Uani 1 1 d G . .
H38 H 0.0960 -0.2336 0.4912 0.070 Uiso 1 1 calc R . .
C39 C 0.1543(14) -0.095(3) 0.4485(11) 0.081(19) Uani 1 1 d G . .
C40 C 0.107(3) 0.055(8) 0.447(3) 0.088(17) Uiso 1 1 d . . .
H40A H 0.1149 0.1041 0.4856 0.132 Uiso 1 1 calc R . .
H40B H 0.0573 0.0214 0.4350 0.132 Uiso 1 1 calc R . .
H40C H 0.1169 0.1367 0.4200 0.132 Uiso 1 1 calc R . .

loop_
_atom_site_aniso_label
_atom_site_aniso_U_11
_atom_site_aniso_U_22
_atom_site_aniso_U_33
_atom_site_aniso_U_23
_atom_site_aniso_U_13
_atom_site_aniso_U_12
Cu1 0.038(2) 0.029(2) 0.047(3) -0.002(2) 0.017(2) -0.0024(19)
Cu2 0.040(3) 0.031(2) 0.047(3) 0.001(2) 0.012(2) 0.008(2)
Cu3 0.045(3) 0.033(2) 0.045(3) 0.002(2) 0.010(2) -0.002(2)
Br1 0.043(2) 0.0237(17) 0.044(2) 0.0027(15) 0.0043(16) -0.0034(15)
Br2 0.057(2) 0.037(2) 0.049(2) -0.0058(18) 0.0219(19) -0.0072(18)
Br3 0.037(2) 0.075(3) 0.054(3) 0.016(2) 0.0135(18) -0.001(2)
S1 0.040(5) 0.032(5) 0.044(5) 0.007(4) 0.011(4) -0.003(4)
S2 0.039(5) 0.046(6) 0.045(6) 0.000(5) 0.009(4) 0.003(4)
S3 0.052(6) 0.043(6) 0.044(6) 0.003(5) 0.007(5) -0.010(5)
C1 0.07(3) 0.04(2) 0.018(17) 0.024(16) 0.002(17) 0.022(19)
C12 0.04(2) 0.032(18) 0.016(16) -0.008(14) 0.010(14) 0.016(16)
C13 0.02(2) 0.08(4) 0.15(6) 0.05(4) 0.01(3) 0.01(2)
C14 0.027(18) 0.023(17) 0.05(2) 0.003(16) -0.004(17) 0.004(14)
C15 0.04(2) 0.07(3) 0.04(2) -0.02(2) -0.020(18) 0.01(2)
C16 0.06(3) 0.07(3) 0.04(2) -0.01(2) 0.03(2) 0.01(2)
C17 0.21(8) 0.14(6) 0.07(4) -0.02(4) 0.06(5) -0.12(6)
C18 0.03(2) 0.05(3) 0.12(4) 0.03(3) 0.00(3) 0.00(2)
C19 0.07(3) 0.06(3) 0.04(2) 0.00(2) 0.01(2) -0.03(2)
C2 0.18(6) 0.04(3) 0.09(4) 0.03(3) 0.09(4) 0.07(4)
N2 0.046(18) 0.024(15) 0.07(2) -0.013(15) 0.032(16) -0.018(14)
C21 0.05(2) 0.008(15) 0.06(3) 0.005(16) 0.02(2) -0.003(15)
C22 0.03(2) 0.04(2) 0.05(2) 0.023(19) -0.011(18) -0.030(17)
C23 0.020(16) 0.05(2) 0.030(18) -0.013(16) -0.006(14) -0.014(15)
C24 0.05(3) 0.11(4) 0.03(2) 0.00(2) 0.002(19) 0.04(3)
C25 0.06(3) 0.14(5) 0.04(2) 0.01(3) 0.00(2) -0.06(3)
C26 0.02(2) 0.21(7) 0.05(3) -0.02(4) 0.02(2) 0.03(3)
C27 0.007(16) 0.07(3) 0.08(3) -0.04(2) -0.005(18) 0.015(18)
C28 0.05(2) 0.03(2) 0.09(4) -0.01(2) 0.00(2) -0.002(19)
C29 0.07(3) 0.08(4) 0.08(4) -0.03(3) -0.02(3) 0.06(3)
C30 0.12(4) 0.07(3) 0.03(2) 0.00(2) 0.01(3) -0.01(3)
C3 0.05(3) 0.12(5) 0.07(3) 0.08(3) -0.02(2) 0.00(3)
C32 0.11(4) 0.023(18) 0.020(18) 0.009(15) 0.01(2) 0.01(2)
C33 0.06(3) 0.05(2) 0.04(2) 0.03(2) 0.02(2) 0.03(2)
C34 0.07(3) 0.03(2) 0.03(2) -0.001(16) 0.03(2) 0.008(19)
C35 0.08(3) 0.06(3) 0.07(3) 0.00(2) 0.04(3) -0.05(3)
C37 0.07(3) 0.09(4) 0.04(2) 0.05(3) 0.00(2) 0.01(3)
C38 0.04(2) 0.08(3) 0.06(3) 0.04(2) -0.005(19) -0.02(2)
C39 0.12(5) 0.05(3) 0.04(3) -0.01(2) -0.05(3) 0.00(3)

loop_
_atom_type_symbol
_atom_type_description
_atom_type_scat_dispersion_real
_atom_type_scat_dispersion_imag
_atom_type_scat_source
C C 0.0033 0.0016 'International Tables Vol C Tables 4.2.6.8 and 6.1.1.4'
H H 0.0000 0.0000 'International Tables Vol C Tables 4.2.6.8 and 6.1.1.4'
N N 0.0061 0.0033 'International Tables Vol C Tables 4.2.6.8 and 6.1.1.4'
Br Br -0.2901 2.4595 'International Tables Vol C Tables 4.2.6.8 and 6.1.1.4'
S S 0.1246 0.1234 'International Tables Vol C Tables 4.2.6.8 and 6.1.1.4'
Cu Cu 0.3201 1.2651 'International Tables Vol C Tables 4.2.6.8 and 6.1.1.4'

loop_
_geom_angle_atom_site_label_1
_geom_angle_atom_site_label_2
_geom_angle_atom_site_label_3
_geom_angle
_geom_angle_site_symmetry_1
_geom_angle_site_symmetry_3
_geom_angle_publ_flag
N1 Cu1 Br3 115.7(7) . . ?
N1 Cu1 S1 90.1(7) . . ?
Br3 Cu1 S1 113.3(3) . . ?
N1 Cu1 Br1 106.0(7) . . ?
Br3 Cu1 Br1 129.1(2) . . ?
S1 Cu1 Br1 93.8(3) . . ?
N1 Cu1 Cu3 84.4(6) . . ?
Br3 Cu1 Cu3 52.83(17) . . ?
S1 Cu1 Cu3 159.1(3) . . ?
Br1 Cu1 Cu3 107.1(2) . . ?
N1 Cu1 Cu2 83.1(6) . . ?
Br3 Cu1 Cu2 103.2(2) . . ?
S1 Cu1 Cu2 142.1(3) . . ?
Br1 Cu1 Cu2 53.33(15) . . ?
Cu3 Cu1 Cu2 57.16(16) . . ?
N2 Cu2 Br2 108.5(9) . . ?
N2 Cu2 S2 90.0(8) . . ?
Br2 Cu2 S2 106.1(3) . . ?
N2 Cu2 Br1 106.4(9) . . ?
Br2 Cu2 Br1 139.2(2) . . ?
S2 Cu2 Br1 94.3(3) . . ?
N2 Cu2 Cu3 83.8(7) . . ?
Br2 Cu2 Cu3 54.41(17) . . ?
S2 Cu2 Cu3 155.4(3) . . ?
Br1 Cu2 Cu3 110.3(2) . . ?
N2 Cu2 Cu1 83.0(9) . . ?
Br2 Cu2 Cu1 111.9(2) . . ?
S2 Cu2 Cu1 141.7(3) . . ?
Br1 Cu2 Cu1 52.75(15) . . ?
Cu3 Cu2 Cu1 61.15(16) . . ?
N3 Cu3 Br3 109.9(7) . . ?
N3 Cu3 Br2 112.3(7) . . ?
Br3 Cu3 Br2 131.2(3) . . ?
N3 Cu3 S3 88.8(9) . . ?
Br3 Cu3 S3 95.1(3) . . ?
Br2 Cu3 S3 109.1(3) . . ?
N3 Cu3 Cu2 86.5(8) . . ?
Br3 Cu3 Cu2 106.2(2) . . ?
Br2 Cu3 Cu2 54.24(16) . . ?
S3 Cu3 Cu2 158.5(3) . . ?
N3 Cu3 Cu1 81.8(8) . . ?
Br3 Cu3 Cu1 51.72(16) . . ?
Br2 Cu3 Cu1 112.2(2) . . ?
S3 Cu3 Cu1 138.1(3) . . ?
Cu2 Cu3 Cu1 61.70(16) . . ?
Cu1 Br1 Cu2 73.92(19) . . ?
Cu2 Br2 Cu3 71.3(2) . . ?
Cu1 Br3 Cu3 75.5(2) . . ?
C13 S1 C12 100(2) . . ?
C13 S1 Cu1 114(2) . . ?
C12 S1 Cu1 88.7(11) . . ?
C22 S2 C23 103.2(18) . . ?
C22 S2 Cu2 88.3(11) . . ?
C23 S2 Cu2 112.0(12) . . ?
C32 S3 C33 101.4(18) . . ?
C32 S3 Cu3 90.8(13) . . ?
C33 S3 Cu3 114.1(14) . . ?
N3 C1 N1 107(3) . . ?
N3 C1 H1A 110.3 . . ?
N1 C1 H1A 110.3 . . ?
N3 C1 H1B 110.3 . . ?
N1 C1 H1B 110.3 . . ?
H1A C1 H1B 108.6 . . ?
C2 N1 C1 104(3) . . ?
C2 N1 C11 107(3) . . ?
C1 N1 C11 102(2) . . ?
C2 N1 Cu1 116(2) . . ?
C1 N1 Cu1 117.6(19) . . ?
C11 N1 Cu1 109.4(17) . . ?
C12 C11 N1 109(3) . . ?
C12 C11 H11A 109.9 . . ?
N1 C11 H11A 109.9 . . ?
C12 C11 H11B 109.9 . . ?
N1 C11 H11B 109.9 . . ?
H11A C11 H11B 108.3 . . ?
C11 C12 S1 119(2) . . ?
C11 C12 H12A 107.6 . . ?
S1 C12 H12A 107.6 . . ?
C11 C12 H12B 107.6 . . ?
S1 C12 H12B 107.6 . . ?
H12A C12 H12B 107.1 . . ?
C14 C13 S1 118(3) . . ?
C14 C13 H13A 107.8 . . ?
S1 C13 H13A 107.8 . . ?
C14 C13 H13B 107.8 . . ?
S1 C13 H13B 107.8 . . ?
H13A C13 H13B 107.2 . . ?
C15 C14 C19 120.0 . . ?
C15 C14 C13 118(3) . . ?
C19 C14 C13 122(3) . . ?
C14 C15 C16 120.0 . . ?
C14 C15 H15 120.0 . . ?
C16 C15 H15 120.0 . . ?
C17 C16 C15 120.0 . . ?
C17 C16 H16 120.0 . . ?
C15 C16 H16 120.0 . . ?
C16 C17 C18 120.0 . . ?
C16 C17 H17 120.0 . . ?
C18 C17 H17 120.0 . . ?
C19 C18 C17 120.0 . . ?
C19 C18 H18 120.0 . . ?
C17 C18 H18 120.0 . . ?
C18 C19 C14 120.0 . . ?
C18 C19 C20 118(3) . . ?
C14 C19 C20 122(3) . . ?
C19 C20 H20A 109.5 . . ?
C19 C20 H20B 109.5 . . ?
H20A C20 H20B 109.5 . . ?
C19 C20 H20C 109.5 . . ?
H20A C20 H20C 109.5 . . ?
H20B C20 H20C 109.5 . . ?
N2 C2 N1 112(3) . . ?
N2 C2 H2A 109.2 . . ?
N1 C2 H2A 109.2 . . ?
N2 C2 H2B 109.2 . . ?
N1 C2 H2B 109.2 . . ?
H2A C2 H2B 107.9 . . ?
C2 N2 C21 110(4) . . ?
C2 N2 C3 100(4) . . ?
C21 N2 C3 110(3) . . ?
C2 N2 Cu2 110(3) . . ?
C21 N2 Cu2 105.2(18) . . ?
C3 N2 Cu2 122(3) . . ?
N2 C21 C22 110(3) . . ?
N2 C21 H21A 109.8 . . ?
C22 C21 H21A 109.8 . . ?
N2 C21 H21B 109.8 . . ?
C22 C21 H21B 109.8 . . ?
H21A C21 H21B 108.2 . . ?
C21 C22 S2 118(3) . . ?
C21 C22 H22A 107.8 . . ?
S2 C22 H22A 107.8 . . ?
C21 C22 H22B 107.8 . . ?
S2 C22 H22B 107.8 . . ?
H22A C22 H22B 107.2 . . ?
C24 C23 S2 114(2) . . ?
C24 C23 H23A 108.6 . . ?
S2 C23 H23A 108.6 . . ?
C24 C23 H23B 108.6 . . ?
S2 C23 H23B 108.6 . . ?
H23A C23 H23B 107.6 . . ?
C25 C24 C29 120.0 . . ?
C25 C24 C23 119(2) . . ?
C29 C24 C23 121(2) . . ?
C26 C25 C24 120.0 . . ?
C26 C25 H25 120.0 . . ?
C24 C25 H25 120.0 . . ?
C25 C26 C27 120.0 . . ?
C25 C26 H26 120.0 . . ?
C27 C26 H26 120.0 . . ?
C26 C27 C28 120.0 . . ?
C26 C27 H27 120.0 . . ?
C28 C27 H27 120.0 . . ?
C29 C28 C27 120.0 . . ?
C29 C28 H28 120.0 . . ?
C27 C28 H28 120.0 . . ?
C28 C29 C24 120.0 . . ?
C28 C29 C30 118(3) . . ?
C24 C29 C30 122(3) . . ?
C29 C30 H30A 109.5 . . ?
C29 C30 H30B 109.5 . . ?
H30A C30 H30B 109.5 . . ?
C29 C30 H30C 109.5 . . ?
H30A C30 H30C 109.5 . . ?
H30B C30 H30C 109.5 . . ?
N3 C3 N2 108(3) . . ?
N3 C3 H3A 110.1 . . ?
N2 C3 H3A 110.1 . . ?
N3 C3 H3B 110.1 . . ?
N2 C3 H3B 110.1 . . ?
H3A C3 H3B 108.4 . . ?
C1 N3 C31 108(3) . . ?
C1 N3 C3 97(3) . . ?
C31 N3 C3 102(3) . . ?
C1 N3 Cu3 120(2) . . ?
C31 N3 Cu3 109(2) . . ?
C3 N3 Cu3 119(3) . . ?
N3 C31 C32 110(3) . . ?
N3 C31 H31A 109.6 . . ?
C32 C31 H31A 109.6 . . ?
N3 C31 H31B 109.6 . . ?
C32 C31 H31B 109.6 . . ?
H31A C31 H31B 108.1 . . ?
C31 C32 S3 112(3) . . ?
C31 C32 H32A 109.1 . . ?
S3 C32 H32A 109.1 . . ?
C31 C32 H32B 109.1 . . ?
S3 C32 H32B 109.1 . . ?
H32A C32 H32B 107.9 . . ?
C34 C33 S3 114(3) . . ?
C34 C33 H33A 108.8 . . ?
S3 C33 H33A 108.8 . . ?
C34 C33 H33B 108.8 . . ?
S3 C33 H33B 108.8 . . ?
H33A C33 H33B 107.7 . . ?
C35 C34 C39 120.0 . . ?
C35 C34 C33 119(2) . . ?
C39 C34 C33 121(2) . . ?
C34 C35 C36 120.0 . . ?
C34 C35 H35 120.0 . . ?
C36 C35 H35 120.0 . . ?
C37 C36 C35 120.0 . . ?
C37 C36 H36 120.0 . . ?
C35 C36 H36 120.0 . . ?
C36 C37 C38 120.0 . . ?
C36 C37 H37 120.0 . . ?
C38 C37 H37 120.0 . . ?
C39 C38 C37 120.0 . . ?
C39 C38 H38 120.0 . . ?
C37 C38 H38 120.0 . . ?
C38 C39 C34 120.0 . . ?
C38 C39 C40 116(3) . . ?
C34 C39 C40 124(3) . . ?
C39 C40 H40A 109.5 . . ?
C39 C40 H40B 109.5 . . ?
H40A C40 H40B 109.5 . . ?
C39 C40 H40C 109.5 . . ?
H40A C40 H40C 109.5 . . ?
H40B C40 H40C 109.5 . . ?

loop_
_geom_bond_atom_site_label_1
_geom_bond_atom_site_label_2
_geom_bond_distance
_geom_bond_site_symmetry_2
_geom_bond_publ_flag
Cu1 N1 2.05(2) . ?
Cu1 Br3 2.367(6) . ?
Cu1 S1 2.428(11) . ?
Cu1 Br1 2.431(5) . ?
Cu1 Cu3 2.919(7) . ?
Cu1 Cu2 2.934(7) . ?
Cu2 N2 2.19(3) . ?
Cu2 Br2 2.398(6) . ?
Cu2 S2 2.421(11) . ?
Cu2 Br1 2.449(6) . ?
Cu2 Cu3 2.800(7) . ?
Cu3 N3 2.19(3) . ?
Cu3 Br3 2.403(6) . ?
Cu3 Br2 2.403(6) . ?
Cu3 S3 2.425(11) . ?
S1 C13 1.68(5) . ?
S1 C12 1.75(3) . ?
S2 C22 1.68(4) . ?
S2 C23 1.77(3) . ?
S3 C32 1.83(4) . ?
S3 C33 1.85(4) . ?
C1 N3 1.441(19) . ?
C1 N1 1.56(4) . ?
C1 H1A 0.9900 . ?
C1 H1B 0.9900 . ?
N1 C2 1.47(7) . ?
N1 C11 1.56(4) . ?
C11 C12 1.46(5) . ?
C11 H11A 0.9900 . ?
C11 H11B 0.9900 . ?
C12 H12A 0.9900 . ?
C12 H12B 0.9900 . ?
C13 C14 1.58(5) . ?
C13 H13A 0.9900 . ?
C13 H13B 0.9900 . ?
C14 C15 1.3900 . ?
C14 C19 1.3900 . ?
C15 C16 1.3900 . ?
C15 H15 0.9500 . ?
C16 C17 1.3900 . ?
C16 H16 0.9500 . ?
C17 C18 1.3900 . ?
C17 H17 0.9500 . ?
C18 C19 1.3900 . ?
C18 H18 0.9500 . ?
C19 C20 1.49(5) . ?
C20 H20A 0.9800 . ?
C20 H20B 0.9800 . ?
C20 H20C 0.9800 . ?
C2 N2 1.46(7) . ?
C2 H2A 0.9900 . ?
C2 H2B 0.9900 . ?
N2 C21 1.51(5) . ?
N2 C3 1.54(5) . ?
C21 C22 1.561(19) . ?
C21 H21A 0.9900 . ?
C21 H21B 0.9900 . ?
C22 H22A 0.9900 . ?
C22 H22B 0.9900 . ?
C23 C24 1.53(4) . ?
C23 H23A 0.9900 . ?
C23 H23B 0.9900 . ?
C24 C25 1.3900 . ?
C24 C29 1.3900 . ?
C25 C26 1.3900 . ?
C25 H25 0.9500 . ?
C26 C27 1.3900 . ?
C26 H26 0.9500 . ?
C27 C28 1.3900 . ?
C27 H27 0.9500 . ?
C28 C29 1.3900 . ?
C28 H28 0.9500 . ?
C29 C30 1.50(5) . ?
C30 H30A 0.9800 . ?
C30 H30B 0.9800 . ?
C30 H30C 0.9800 . ?
C3 N3 1.463(19) . ?
C3 H3A 0.9900 . ?
C3 H3B 0.9900 . ?
N3 C31 1.46(5) . ?
C31 C32 1.58(6) . ?
C31 H31A 0.9900 . ?
C31 H31B 0.9900 . ?
C32 H32A 0.9900 . ?
C32 H32B 0.9900 . ?
C33 C34 1.47(4) . ?
C33 H33A 0.9900 . ?
C33 H33B 0.9900 . ?
C34 C35 1.3900 . ?
C34 C39 1.3900 . ?
C35 C36 1.3900 . ?
C35 H35 0.9500 . ?
C36 C37 1.3900 . ?
C36 H36 0.9500 . ?
C37 C38 1.3900 . ?
C37 H37 0.9500 . ?
C38 C39 1.3900 . ?
C38 H38 0.9500 . ?
C39 C40 1.53(6) . ?
C40 H40A 0.9800 . ?
C40 H40B 0.9800 . ?
C40 H40C 0.9800 . ?
